data_7701812
loop_
_publ_author_name
'Capel Berdiell, Izar'
'Farmiloe, Sarah E.'
'Kulmaczewski, Rafal'
'Halcrow, Malcolm'

_publ_section_title
;
 Molecular Squares, Coordination Polymers and Mononuclear Complexes
 Supported by 2,4-Dipyrazolyl-6H-1,3,5-triazine and
 4,6-Dipyrazolylpyrimidine Ligands
;
_journal_name_full 'Dalton Transactions'
_journal_paper_doi 10.1039/C9DT04003J
_journal_year 2019
_chemical_formula_moiety 'C52 H60 Ag4 N28, 4(Cl O4), 3.2(C H3 N O2), 1.2(H2 O)'
_chemical_formula_sum 'C55.2 H72 Ag4 Cl4 N31.2 O23.6'
_chemical_formula_weight 2123.52
_chemical_name_systematic
'Tetrakis-[2,4-di(3,5-dimethylpyrazol-1-yl)-1,3,5-triazine]-tetrasilver(I) tetraperchlorate hydrate nitromethane solvate'
_space_group_crystal_system monoclinic
_space_group_IT_number 15
_space_group_name_Hall '-C 2yc'
_space_group_name_H-M_alt 'C 1 2/c 1'
_atom_sites_solution_hydrogens geom
_atom_sites_solution_primary direct
_atom_sites_solution_secondary difmap
_audit_creation_date 2019-07-08
_audit_creation_method
;
  Olex2 1.2
  (compiled Apr 23 2013 17:54:37, GUI svn.r4466)
;
_audit_update_record
;
2019-10-04 deposited with the CCDC.	2019-11-05 downloaded from the CCDC.
;
_cell_angle_alpha 90.00
_cell_angle_beta 107.315(5)
_cell_angle_gamma 90.00
_cell_formula_units_Z 4
_cell_length_a 20.8911(9)
_cell_length_b 27.7398(10)
_cell_length_c 15.8143(7)
_cell_measurement_reflns_used 8937
_cell_measurement_temperature 120(2)
_cell_measurement_theta_max 26.40
_cell_measurement_theta_min 3.21
_cell_volume 8749.3(7)
_computing_cell_refinement 'CrysAlisPro, Agilent Technologies'
_computing_data_collection 'CrysAlisPro, Agilent Technologies'
_computing_data_reduction 'CrysAlisPro, Agilent Technologies'
_computing_molecular_graphics 'XSEED (Barbour, 2001)'
_computing_publication_material
;
O. V. Dolomanov, L. J. Bourhis, R. J. Gildea, J. A. K. Howard and H. Puschmann,
OLEX2: a complete structure solution, refinement and analysis program.
J. Appl. Cryst. (2009). 42, 339-341.
;
_computing_structure_refinement 'SHELXL-97 (Sheldrick, 1997)'
_computing_structure_solution 'SHELXS-97 (Sheldrick, 1990)'
_diffrn_ambient_temperature 120(2)
_diffrn_detector_area_resol_mean 5.3095
_diffrn_measured_fraction_theta_full 0.997
_diffrn_measured_fraction_theta_max 0.862
_diffrn_measurement_device_type 'SuperNova, Dual, Mo at zero, Atlas'
_diffrn_measurement_method '\w scans'
_diffrn_radiation_monochromator mirror
_diffrn_radiation_source 'SuperNova (Mo) X-ray Source'
_diffrn_radiation_type MoK\a
_diffrn_radiation_wavelength 0.71073
_diffrn_reflns_av_R_equivalents 0.0607
_diffrn_reflns_av_unetI/netI 0.0823
_diffrn_reflns_limit_h_max 28
_diffrn_reflns_limit_h_min -23
_diffrn_reflns_limit_k_max 37
_diffrn_reflns_limit_k_min -35
_diffrn_reflns_limit_l_max 14
_diffrn_reflns_limit_l_min -21
_diffrn_reflns_number 31510
_diffrn_reflns_theta_full 26.00
_diffrn_reflns_theta_max 29.54
_diffrn_reflns_theta_min 3.05
_diffrn_standards_decay_% 0
_diffrn_standards_interval_count 0
_diffrn_standards_interval_time 0
_diffrn_standards_number 0
_exptl_absorpt_coefficient_mu 1.089
_exptl_absorpt_correction_T_max 1.000
_exptl_absorpt_correction_T_min 0.591
_exptl_absorpt_correction_type multi-scan
_exptl_absorpt_process_details
; 
CrysAlisPro, Agilent Technologies,
Version 1.171.36.24 (release 03-12-2012 CrysAlis171 .NET)
Empirical absorption correction using spherical harmonics,
 implemented in SCALE3 ABSPACK scaling algorithm.
;
_exptl_crystal_colour colourless
_exptl_crystal_density_diffrn 1.612
_exptl_crystal_density_method 'not measured'
_exptl_crystal_description needle
_exptl_crystal_F_000 4266
_exptl_crystal_recrystallization_method 'Re-crystallisation from solvent: nitromethane/diethyl ether'
_exptl_crystal_size_max 0.35
_exptl_crystal_size_mid 0.10
_exptl_crystal_size_min 0.05
_refine_diff_density_max 2.372
_refine_diff_density_min -1.160
_refine_diff_density_rms 0.172
_refine_ls_extinction_method none
_refine_ls_goodness_of_fit_ref 1.038
_refine_ls_hydrogen_treatment constr
_refine_ls_matrix_type full
_refine_ls_number_parameters 578
_refine_ls_number_reflns 10539
_refine_ls_number_restraints 37
_refine_ls_restrained_S_all 1.039
_refine_ls_R_factor_all 0.1197
_refine_ls_R_factor_gt 0.0742
_refine_ls_shift/su_max 0.001
_refine_ls_shift/su_mean 0.000
_refine_ls_structure_factor_coef Fsqd
_refine_ls_weighting_details 'calc w=1/[\s^2^(Fo^2^)+(0.0978P)^2^+86.2927P] where P=(Fo^2^+2Fc^2^)/3'
_refine_ls_weighting_scheme calc
_refine_ls_wR_factor_gt 0.1827
_refine_ls_wR_factor_ref 0.2109
_reflns_number_gt 6979
_reflns_number_total 10539
_reflns_threshold_expression >2sigma(I)
_cod_data_source_file c9dt04003j2.cif
_cod_data_source_block sf-16
_cod_original_cell_volume 8749.3(6)
_cod_original_formula_sum 'C55.20 H72 Ag4 Cl4 N31.20 O23.60'
_cod_database_code 7701812
_olex2_refinement_description
;
1. Fixed Uiso
 At 1.2 times of:
  All C(H) groups
 At 1.5 times of:
  All C(H,H,H) groups
2. Restrained distances
 C54A-N55A = C58A-N59A = C58B-N59B
 1.45 with sigma of 0.02
 N55A-O56A = N55A-O57A = N59A-O60A = N59A-O61A = N59B-O60B = N59B-O61B
 1.22 with sigma of 0.02
 O56A-O57A = O60A-O61A = O60B-O61B
 2.09 with sigma of 0.02
 C54A-O56A = C54A-O57A = C58A-O60A = C58A-O61A = C58B-O60B = C58B-O61B
 2.3 with sigma of 0.02
 C62A-N63A = C62B-N63B = C62C-N63C
 1.45 with sigma of 0.02
 N63A-O64A = N63A-O65A = N63B-O64B = N63B-O65B = N63C-O64C = N63C-O65C
 1.22 with sigma of 0.02
 O64A-O65A = O64B-O65B = O64C-O65C
 2.09 with sigma of 0.02
 C62A-O64A = C62A-O65A = C62B-O64B = C62B-O65B = C62C-O64C = C62C-O65C
 2.3 with sigma of 0.02
 O53-O65B_$1
 -2.8 with sigma of 0.02
3. Others
 Fixed Sof: C54A(0.4) H54A(0.4) H54B(0.4) H54C(0.4) N55A(0.4) O56A(0.4)
 O57A(0.4) O57B(0.6) C58A(0.25) H58A(0.25) H58B(0.25) H58C(0.25) N59A(0.25)
 O60A(0.25) O61A(0.25) C58B(0.25) H58D(0.25) H58E(0.25) H58F(0.25) N59B(0.25)
 O60B(0.25) O61B(0.25) C62A(0.25) H62A(0.25) H62B(0.25) H62C(0.25) N63A(0.25)
 O64A(0.25) O65A(0.25) C62B(0.25) H62D(0.25) H62E(0.25) H62F(0.25) N63B(0.25)
 O64B(0.25) O65B(0.25) C62C(0.2) H62G(0.2) H62H(0.2) H62I(0.2) N63C(0.2)
 O64C(0.2) O65C(0.2)
4.a Me refined with riding coordinates:
 C54A(H54A,H54B,H54C), C58A(H58A,H58B,H58C), C58B(H58D,H58E,H58F), C62A(H62A,
 H62B,H62C), C62B(H62D,H62E,H62F), C62C(H62G,H62H,H62I)
4.b Aromatic/amide H refined with riding coordinates:
 C4(H4), C12(H12), C19(H19), C24(H24), C32(H32), C39(H39)
4.c Idealised Me refined as rotating group:
 C14(H14A,H14B,H14C), C15(H15A,H15B,H15C), C21(H21A,H21B,H21C), C22(H22A,H22B,
 H22C), C34(H34A,H34B,H34C), C35(H35A,H35B,H35C), C41(H41A,H41B,H41C), C42(H42A,
 H42B,H42C)
;

loop_
_space_group_symop_id
_space_group_symop_operation_xyz
1 'x, y, z'
2 '-x, y, -z+1/2'
3 'x+1/2, y+1/2, z'
4 '-x+1/2, y+1/2, -z+1/2'
5 '-x, -y, -z'
6 'x, -y, z-1/2'
7 '-x+1/2, -y+1/2, -z'
8 'x+1/2, -y+1/2, z-1/2'

loop_
_atom_site_label
_atom_site_type_symbol
_atom_site_fract_x
_atom_site_fract_y
_atom_site_fract_z
_atom_site_U_iso_or_equiv
_atom_site_adp_type
_atom_site_occupancy
_atom_site_symmetry_multiplicity
_atom_site_calc_flag
_atom_site_refinement_flags
_atom_site_disorder_assembly
_atom_site_disorder_group
Ag1 Ag 0.39558(3) 0.648330(18) 0.53245(3) 0.02888(16) Uani 1 1 d . . .
Ag2 Ag 0.73618(3) 0.662677(19) 0.62497(4) 0.03116(16) Uani 1 1 d . . .
N3 N 0.5040(3) 0.63085(19) 0.5067(4) 0.0261(12) Uani 1 1 d . . .
C4 C 0.5614(4) 0.6546(2) 0.5369(5) 0.0296(15) Uani 1 1 d . . .
H4 H 0.5604 0.6839 0.5673 0.036 Uiso 1 1 calc R . .
N5 N 0.6202(3) 0.64108(19) 0.5284(4) 0.0264(12) Uani 1 1 d . . .
C6 C 0.6175(3) 0.5996(2) 0.4846(4) 0.0218(13) Uani 1 1 d . . .
N7 N 0.5639(3) 0.57162(17) 0.4522(3) 0.0194(10) Uani 1 1 d . . .
C8 C 0.5086(3) 0.5892(2) 0.4665(4) 0.0219(13) Uani 1 1 d . . .
N9 N 0.4500(3) 0.56190(18) 0.4402(3) 0.0199(10) Uani 1 1 d . . .
N10 N 0.3941(3) 0.57759(19) 0.4627(4) 0.0240(11) Uani 1 1 d . . .
C11 C 0.3479(3) 0.5446(2) 0.4312(4) 0.0223(13) Uani 1 1 d . . .
C12 C 0.3715(3) 0.5081(2) 0.3867(4) 0.0248(14) Uani 1 1 d . . .
H12 H 0.3472 0.4808 0.3578 0.030 Uiso 1 1 calc R . .
C13 C 0.4365(3) 0.5195(2) 0.3928(4) 0.0237(13) Uani 1 1 d . . .
C14 C 0.2793(3) 0.5495(2) 0.4426(5) 0.0315(15) Uani 1 1 d . . .
H14A H 0.2828 0.5660 0.4986 0.047 Uiso 1 1 calc R . .
H14B H 0.2599 0.5174 0.4435 0.047 Uiso 1 1 calc R . .
H14C H 0.2505 0.5682 0.3933 0.047 Uiso 1 1 calc R . .
C15 C 0.4834(3) 0.4931(2) 0.3557(4) 0.0274(14) Uani 1 1 d . . .
H15A H 0.4961 0.5136 0.3129 0.041 Uiso 1 1 calc R . .
H15B H 0.4616 0.4638 0.3260 0.041 Uiso 1 1 calc R . .
H15C H 0.5236 0.4843 0.4036 0.041 Uiso 1 1 calc R . .
N16 N 0.6788(3) 0.58498(19) 0.4731(3) 0.0223(11) Uani 1 1 d . . .
N17 N 0.7367(3) 0.6069(2) 0.5234(4) 0.0288(12) Uani 1 1 d . . .
C18 C 0.7852(4) 0.5891(3) 0.4955(5) 0.0345(16) Uani 1 1 d . . .
C19 C 0.7598(4) 0.5553(3) 0.4275(5) 0.0334(16) Uani 1 1 d . . .
H19 H 0.7852 0.5377 0.3971 0.040 Uiso 1 1 calc R . .
C20 C 0.6928(3) 0.5522(2) 0.4132(4) 0.0265(14) Uani 1 1 d . . .
C21 C 0.8563(4) 0.6053(3) 0.5381(7) 0.055(2) Uani 1 1 d . . .
H21A H 0.8697 0.6275 0.4983 0.083 Uiso 1 1 calc R . .
H21B H 0.8860 0.5772 0.5497 0.083 Uiso 1 1 calc R . .
H21C H 0.8593 0.6217 0.5940 0.083 Uiso 1 1 calc R . .
C22 C 0.6426(4) 0.5225(3) 0.3489(5) 0.0339(16) Uani 1 1 d . . .
H22A H 0.6639 0.5061 0.3094 0.051 Uiso 1 1 calc R . .
H22B H 0.6063 0.5432 0.3140 0.051 Uiso 1 1 calc R . .
H22C H 0.6243 0.4984 0.3807 0.051 Uiso 1 1 calc R . .
N23 N 0.3399(3) 0.6891(2) 0.6258(4) 0.0323(13) Uani 1 1 d . . .
C24 C 0.3246(4) 0.6700(3) 0.6943(5) 0.0331(16) Uani 1 1 d . . .
H24 H 0.3362 0.6372 0.7078 0.040 Uiso 1 1 calc R . .
N25 N 0.2946(3) 0.6929(2) 0.7451(4) 0.0321(13) Uani 1 1 d . . .
C26 C 0.2774(3) 0.7383(2) 0.7212(4) 0.0267(14) Uani 1 1 d . . .
N27 N 0.2895(3) 0.7618(2) 0.6540(4) 0.0268(12) Uani 1 1 d . . .
C28 C 0.3216(3) 0.7349(2) 0.6094(4) 0.0257(14) Uani 1 1 d . . .
N29 N 0.3388(3) 0.7559(2) 0.5385(4) 0.0269(12) Uani 1 1 d . . .
N30 N 0.3696(3) 0.7271(2) 0.4915(4) 0.0298(13) Uani 1 1 d . . .
C31 C 0.3827(4) 0.7557(3) 0.4317(5) 0.0314(16) Uani 1 1 d . . .
C32 C 0.3595(4) 0.8028(3) 0.4383(5) 0.0364(17) Uani 1 1 d . . .
H32 H 0.3624 0.8296 0.4021 0.044 Uiso 1 1 calc R . .
C33 C 0.3323(4) 0.8027(2) 0.5060(5) 0.0308(15) Uani 1 1 d . . .
C34 C 0.4199(4) 0.7367(3) 0.3702(5) 0.0388(18) Uani 1 1 d . . .
H34A H 0.4669 0.7468 0.3914 0.058 Uiso 1 1 calc R . .
H34B H 0.3993 0.7494 0.3104 0.058 Uiso 1 1 calc R . .
H34C H 0.4175 0.7014 0.3687 0.058 Uiso 1 1 calc R . .
C35 C 0.3026(5) 0.8434(3) 0.5427(6) 0.042(2) Uani 1 1 d . . .
H35A H 0.3032 0.8726 0.5080 0.064 Uiso 1 1 calc R . .
H35B H 0.3287 0.8489 0.6045 0.064 Uiso 1 1 calc R . .
H35C H 0.2562 0.8355 0.5396 0.064 Uiso 1 1 calc R . .
N36 N 0.2429(3) 0.76251(19) 0.7716(3) 0.0259(12) Uani 1 1 d . . .
N37 N 0.2217(3) 0.7360(2) 0.8329(4) 0.0290(12) Uani 1 1 d . . .
C38 C 0.1892(4) 0.7666(3) 0.8687(4) 0.0304(15) Uani 1 1 d . . .
C39 C 0.1897(4) 0.8137(2) 0.8341(5) 0.0308(15) Uani 1 1 d . . .
H39 H 0.1705 0.8417 0.8509 0.037 Uiso 1 1 calc R . .
C40 C 0.2229(3) 0.8109(2) 0.7725(4) 0.0269(14) Uani 1 1 d . . .
C41 C 0.1574(4) 0.7494(3) 0.9369(5) 0.0391(18) Uani 1 1 d . . .
H41A H 0.1687 0.7154 0.9505 0.059 Uiso 1 1 calc R . .
H41B H 0.1086 0.7529 0.9137 0.059 Uiso 1 1 calc R . .
H41C H 0.1741 0.7687 0.9909 0.059 Uiso 1 1 calc R . .
C42 C 0.2357(4) 0.8499(3) 0.7156(5) 0.0400(18) Uani 1 1 d . . .
H42A H 0.2208 0.8808 0.7334 0.060 Uiso 1 1 calc R . .
H42B H 0.2109 0.8433 0.6536 0.060 Uiso 1 1 calc R . .
H42C H 0.2838 0.8515 0.7221 0.060 Uiso 1 1 calc R . .
Cl43 Cl 0.5000 0.63634(11) 0.7500 0.0417(6) Uani 1 2 d S . .
O44 O 0.4486(3) 0.6052(2) 0.6945(4) 0.0502(15) Uani 1 1 d . . .
O45 O 0.5271(4) 0.6657(3) 0.6968(4) 0.076(2) Uani 1 1 d . . .
Cl46 Cl 0.5000 0.64333(8) 0.2500 0.0253(5) Uani 1 2 d S . .
O47 O 0.4660(3) 0.6729(2) 0.1752(4) 0.0407(13) Uani 1 1 d . . .
O48 O 0.4515(3) 0.6135(2) 0.2739(3) 0.0436(14) Uani 1 1 d . . .
Cl49 Cl 0.78320(13) 0.56941(8) 0.78141(16) 0.0545(6) Uani 1 1 d . . .
O50 O 0.7959(5) 0.5202(3) 0.7716(6) 0.091(3) Uani 1 1 d . . .
O51 O 0.7817(4) 0.5786(3) 0.8687(4) 0.078(2) Uani 1 1 d . . .
O52 O 0.7189(4) 0.5809(2) 0.7198(5) 0.0642(18) Uani 1 1 d . . .
O53 O 0.8323(4) 0.5991(3) 0.7618(6) 0.089(3) Uani 1 1 d D . .
C54A C 0.0937(16) 0.5052(9) 0.3113(16) 0.090(9) Uiso 0.40 1 d PD A 1
H54A H 0.0583 0.4818 0.2841 0.135 Uiso 0.40 1 calc PR A 1
H54B H 0.0863 0.5182 0.3652 0.135 Uiso 0.40 1 calc PR A 1
H54C H 0.1374 0.4891 0.3264 0.135 Uiso 0.40 1 calc PR A 1
N55A N 0.0922(8) 0.5438(6) 0.2500(10) 0.044(4) Uiso 0.40 1 d PD A 1
O56A O 0.1309(8) 0.5759(5) 0.2700(11) 0.062(4) Uiso 0.40 1 d PD A 1
O57A O 0.0616(9) 0.5381(7) 0.1710(10) 0.084(6) Uiso 0.40 1 d PD A 1
O57B O 0.0843(7) 0.5829(5) 0.2160(9) 0.076(3) Uiso 0.60 1 d P B 2
C58A C 0.5227(14) 0.8434(8) 0.6008(19) 0.035(7) Uiso 0.25 1 d PD C 1
H58A H 0.5079 0.8516 0.6524 0.053 Uiso 0.25 1 calc PR C 1
H58B H 0.4834 0.8385 0.5491 0.053 Uiso 0.25 1 calc PR C 1
H58C H 0.5500 0.8697 0.5889 0.053 Uiso 0.25 1 calc PR C 1
N59A N 0.5623(13) 0.7993(8) 0.6187(16) 0.042(6) Uiso 0.25 1 d PD C 1
O60A O 0.5743(19) 0.7765(12) 0.564(2) 0.112(13) Uiso 0.25 1 d PD C 1
O61A O 0.581(2) 0.7844(15) 0.695(2) 0.102(13) Uiso 0.25 1 d PD C 1
C58B C 0.503(3) 0.807(4) 0.605(3) 0.20(4) Uiso 0.25 1 d PD D 2
H58D H 0.4790 0.8218 0.6420 0.303 Uiso 0.25 1 calc PR D 2
H58E H 0.4762 0.7812 0.5690 0.303 Uiso 0.25 1 calc PR D 2
H58F H 0.5131 0.8314 0.5653 0.303 Uiso 0.25 1 calc PR D 2
N59B N 0.5665(18) 0.7867(18) 0.661(2) 0.086(13) Uiso 0.25 1 d PD D 2
O60B O 0.6052(9) 0.7695(7) 0.6268(13) 0.033(4) Uiso 0.25 1 d PD D 2
O61B O 0.5727(19) 0.7847(15) 0.740(2) 0.104(12) Uiso 0.25 1 d PD D 2
C62A C 1.033(4) 0.6687(14) 0.793(2) 0.12(2) Uiso 0.25 1 d PD E 1
H62A H 1.0671 0.6891 0.7798 0.187 Uiso 0.25 1 calc PR E 1
H62B H 1.0531 0.6503 0.8470 0.187 Uiso 0.25 1 calc PR E 1
H62C H 0.9968 0.6890 0.8009 0.187 Uiso 0.25 1 calc PR E 1
N63A N 1.0059(16) 0.6359(9) 0.7200(15) 0.059(8) Uiso 0.25 1 d PD . 1
O64A O 1.0032(19) 0.6492(10) 0.6453(15) 0.056(11) Uiso 0.25 1 d PD . 1
O65A O 1.002(2) 0.5933(8) 0.734(2) 0.068(8) Uiso 0.25 1 d PD . 1
C62B C 0.9777(15) 0.6965(17) 0.742(3) 0.087(16) Uiso 0.25 1 d PD F 2
H62D H 0.9329 0.6820 0.7241 0.131 Uiso 0.25 1 calc PR F 2
H62E H 0.9766 0.7269 0.7098 0.131 Uiso 0.25 1 calc PR F 2
H62F H 0.9915 0.7029 0.8058 0.131 Uiso 0.25 1 calc PR F 2
N63B N 1.0255(14) 0.6634(12) 0.721(2) 0.060(8) Uiso 0.25 1 d PD . 2
O64B O 1.014(3) 0.649(2) 0.646(3) 0.15(4) Uiso 0.25 1 d PD G 2
O65B O 1.0825(14) 0.6665(13) 0.769(3) 0.120(14) Uiso 0.25 1 d PD . 2
C62C C 1.0478(15) 0.5623(9) 0.5443(19) 0.020(6) Uiso 0.20 1 d PD H 3
H62G H 1.0540 0.5332 0.5809 0.030 Uiso 0.20 1 calc PR H 3
H62H H 1.0902 0.5706 0.5330 0.030 Uiso 0.20 1 calc PR H 3
H62I H 1.0133 0.5564 0.4878 0.030 Uiso 0.20 1 calc PR H 3
N63C N 1.027(2) 0.6015(10) 0.590(2) 0.068(11) Uiso 0.20 1 d PD H 3
O64C O 1.009(2) 0.5928(14) 0.656(2) 0.109(15) Uiso 0.20 1 d PD H 3
O65C O 1.016(2) 0.6415(9) 0.557(3) 0.090(13) Uiso 0.20 1 d PD H 3

loop_
_atom_site_aniso_label
_atom_site_aniso_U_11
_atom_site_aniso_U_22
_atom_site_aniso_U_33
_atom_site_aniso_U_23
_atom_site_aniso_U_13
_atom_site_aniso_U_12
Ag1 0.0348(3) 0.0284(3) 0.0243(3) -0.0046(2) 0.0101(2) 0.0105(2)
Ag2 0.0383(3) 0.0295(3) 0.0265(3) -0.0058(2) 0.0110(2) -0.0076(2)
N3 0.030(3) 0.025(3) 0.024(3) -0.007(2) 0.010(2) 0.001(2)
C4 0.039(4) 0.028(3) 0.024(4) -0.008(3) 0.012(3) 0.000(3)
N5 0.031(3) 0.026(3) 0.023(3) -0.004(2) 0.009(2) 0.000(2)
C6 0.038(4) 0.019(3) 0.011(3) 0.000(2) 0.011(3) 0.003(3)
N7 0.031(3) 0.018(2) 0.011(2) 0.0009(19) 0.008(2) 0.004(2)
C8 0.029(3) 0.025(3) 0.012(3) 0.005(2) 0.006(2) 0.006(3)
N9 0.027(3) 0.019(2) 0.015(3) 0.003(2) 0.009(2) 0.004(2)
N10 0.028(3) 0.024(3) 0.022(3) 0.005(2) 0.010(2) 0.007(2)
C11 0.027(3) 0.021(3) 0.020(3) 0.010(2) 0.008(3) 0.006(3)
C12 0.037(4) 0.021(3) 0.015(3) 0.005(2) 0.006(3) 0.004(3)
C13 0.037(4) 0.019(3) 0.014(3) 0.006(2) 0.007(3) -0.002(3)
C14 0.036(4) 0.027(3) 0.036(4) 0.005(3) 0.017(3) 0.002(3)
C15 0.039(4) 0.022(3) 0.022(3) -0.004(3) 0.009(3) 0.003(3)
N16 0.026(3) 0.026(3) 0.016(3) -0.001(2) 0.008(2) 0.001(2)
N17 0.029(3) 0.029(3) 0.029(3) -0.001(2) 0.011(2) -0.002(2)
C18 0.033(4) 0.035(4) 0.036(4) 0.002(3) 0.010(3) 0.007(3)
C19 0.037(4) 0.035(4) 0.034(4) 0.000(3) 0.018(3) 0.007(3)
C20 0.038(4) 0.026(3) 0.018(3) 0.003(3) 0.011(3) 0.006(3)
C21 0.038(4) 0.051(5) 0.080(7) -0.016(5) 0.024(5) 0.000(4)
C22 0.041(4) 0.040(4) 0.021(3) -0.012(3) 0.009(3) 0.007(3)
N23 0.044(3) 0.030(3) 0.027(3) 0.005(2) 0.015(3) 0.017(3)
C24 0.044(4) 0.029(4) 0.030(4) 0.005(3) 0.016(3) 0.017(3)
N25 0.037(3) 0.034(3) 0.028(3) 0.006(2) 0.012(3) 0.016(3)
C26 0.028(3) 0.028(3) 0.023(3) -0.003(3) 0.006(3) 0.010(3)
N27 0.035(3) 0.029(3) 0.019(3) 0.002(2) 0.012(2) 0.014(2)
C28 0.034(4) 0.026(3) 0.016(3) 0.000(2) 0.007(3) 0.012(3)
N29 0.036(3) 0.028(3) 0.019(3) 0.003(2) 0.012(2) 0.015(2)
N30 0.035(3) 0.032(3) 0.024(3) -0.003(2) 0.011(2) 0.013(3)
C31 0.039(4) 0.034(4) 0.023(4) 0.001(3) 0.011(3) 0.014(3)
C32 0.047(4) 0.036(4) 0.027(4) 0.004(3) 0.014(3) 0.011(3)
C33 0.039(4) 0.028(3) 0.028(4) 0.001(3) 0.013(3) 0.012(3)
C34 0.045(4) 0.042(4) 0.034(4) 0.000(3) 0.018(3) 0.015(4)
C35 0.072(6) 0.023(4) 0.038(5) 0.002(3) 0.025(4) 0.015(4)
N36 0.034(3) 0.026(3) 0.019(3) 0.000(2) 0.011(2) 0.013(2)
N37 0.041(3) 0.031(3) 0.018(3) 0.001(2) 0.014(2) 0.008(3)
C38 0.039(4) 0.033(4) 0.019(3) -0.006(3) 0.010(3) 0.005(3)
C39 0.040(4) 0.027(3) 0.026(4) -0.003(3) 0.011(3) 0.012(3)
C40 0.030(3) 0.030(3) 0.023(3) -0.003(3) 0.011(3) 0.011(3)
C41 0.054(5) 0.037(4) 0.036(4) 0.002(3) 0.028(4) 0.015(4)
C42 0.062(5) 0.028(4) 0.038(4) 0.001(3) 0.028(4) 0.013(4)
Cl43 0.0492(15) 0.0527(16) 0.0222(13) 0.000 0.0094(11) 0.000
O44 0.044(3) 0.050(3) 0.047(4) -0.003(3) 0.000(3) 0.003(3)
O45 0.118(6) 0.078(5) 0.038(4) 0.000(3) 0.031(4) -0.042(5)
Cl46 0.0295(11) 0.0311(11) 0.0156(10) 0.000 0.0069(8) 0.000
O47 0.040(3) 0.052(3) 0.035(3) 0.022(3) 0.018(2) 0.007(2)
O48 0.045(3) 0.052(3) 0.028(3) 0.017(2) 0.003(2) -0.014(3)
Cl49 0.0721(15) 0.0464(12) 0.0493(13) 0.0042(10) 0.0244(12) -0.0100(11)
O50 0.123(7) 0.064(5) 0.097(7) 0.019(5) 0.050(6) 0.025(5)
O51 0.103(6) 0.097(6) 0.035(4) -0.010(4) 0.019(4) -0.015(5)
O52 0.080(5) 0.050(4) 0.054(4) -0.010(3) 0.007(4) -0.020(3)
O53 0.071(5) 0.109(7) 0.084(6) 0.021(5) 0.020(4) -0.027(5)

loop_
_atom_type_symbol
_atom_type_description
_atom_type_scat_dispersion_real
_atom_type_scat_dispersion_imag
_atom_type_scat_source
C C 0.0033 0.0016 'International Tables Vol C Tables 4.2.6.8 and 6.1.1.4'
H H 0.0000 0.0000 'International Tables Vol C Tables 4.2.6.8 and 6.1.1.4'
N N 0.0061 0.0033 'International Tables Vol C Tables 4.2.6.8 and 6.1.1.4'
O O 0.0106 0.0060 'International Tables Vol C Tables 4.2.6.8 and 6.1.1.4'
Ag Ag -0.8971 1.1015 'International Tables Vol C Tables 4.2.6.8 and 6.1.1.4'
Cl Cl 0.1484 0.1585 'International Tables Vol C Tables 4.2.6.8 and 6.1.1.4'

loop_
_geom_angle_atom_site_label_1
_geom_angle_atom_site_label_2
_geom_angle_atom_site_label_3
_geom_angle
_geom_angle_site_symmetry_1
_geom_angle_site_symmetry_3
N3 Ag1 O44 86.20(19) . .
N10 Ag1 N3 68.07(18) . .
N10 Ag1 N23 140.3(2) . .
N10 Ag1 N30 136.43(19) . .
N10 Ag1 O44 91.17(18) . .
N23 Ag1 N3 145.7(2) . .
N23 Ag1 O44 76.52(19) . .
N30 Ag1 N3 107.0(2) . .
N30 Ag1 N23 67.11(19) . .
N30 Ag1 O44 132.34(19) . .
N5 Ag2 O52 83.00(19) . .
N17 Ag2 N5 66.98(19) . .
N17 Ag2 N25 152.9(2) . 2_656
N17 Ag2 N37 139.3(2) . 2_656
N17 Ag2 O52 81.5(2) . .
N25 Ag2 N5 98.23(19) 2_656 .
N25 Ag2 O52 74.0(2) 2_656 .
N37 Ag2 N5 128.2(2) 2_656 .
N37 Ag2 N25 67.71(19) 2_656 2_656
N37 Ag2 O52 132.74(19) 2_656 .
C4 N3 Ag1 128.3(4) . .
C4 N3 C8 114.5(6) . .
C8 N3 Ag1 116.6(4) . .
N3 C4 H4 117.0 . .
N3 C4 N5 126.0(6) . .
N5 C4 H4 117.0 . .
C4 N5 Ag2 128.5(4) . .
C4 N5 C6 113.4(6) . .
C6 N5 Ag2 113.8(4) . .
N5 C6 N16 114.6(6) . .
N7 C6 N5 127.1(6) . .
N7 C6 N16 118.3(5) . .
C6 N7 C8 113.0(5) . .
N3 C8 N7 125.9(6) . .
N3 C8 N9 115.6(5) . .
N7 C8 N9 118.5(5) . .
N10 N9 C8 118.9(5) . .
C13 N9 C8 130.3(5) . .
C13 N9 N10 110.8(5) . .
N9 N10 Ag1 120.6(4) . .
C11 N10 Ag1 134.1(4) . .
C11 N10 N9 105.2(5) . .
N10 C11 C12 111.4(6) . .
N10 C11 C14 120.6(6) . .
C12 C11 C14 128.0(6) . .
C11 C12 H12 126.7 . .
C13 C12 C11 106.6(6) . .
C13 C12 H12 126.7 . .
N9 C13 C15 125.9(6) . .
C12 C13 N9 106.0(6) . .
C12 C13 C15 128.1(6) . .
C11 C14 H14A 109.5 . .
C11 C14 H14B 109.5 . .
C11 C14 H14C 109.5 . .
H14A C14 H14B 109.5 . .
H14A C14 H14C 109.5 . .
H14B C14 H14C 109.5 . .
C13 C15 H15A 109.5 . .
C13 C15 H15B 109.5 . .
C13 C15 H15C 109.5 . .
H15A C15 H15B 109.5 . .
H15A C15 H15C 109.5 . .
H15B C15 H15C 109.5 . .
N17 N16 C6 118.3(5) . .
N17 N16 C20 110.7(5) . .
C20 N16 C6 130.9(5) . .
N16 N17 Ag2 122.1(4) . .
C18 N17 Ag2 132.1(5) . .
C18 N17 N16 105.7(6) . .
N17 C18 C19 110.7(6) . .
N17 C18 C21 119.5(7) . .
C19 C18 C21 129.7(7) . .
C18 C19 H19 126.1 . .
C20 C19 C18 107.8(6) . .
C20 C19 H19 126.1 . .
N16 C20 C22 125.4(6) . .
C19 C20 N16 105.0(6) . .
C19 C20 C22 129.6(6) . .
C18 C21 H21A 109.5 . .
C18 C21 H21B 109.5 . .
C18 C21 H21C 109.5 . .
H21A C21 H21B 109.5 . .
H21A C21 H21C 109.5 . .
H21B C21 H21C 109.5 . .
C20 C22 H22A 109.5 . .
C20 C22 H22B 109.5 . .
C20 C22 H22C 109.5 . .
H22A C22 H22B 109.5 . .
H22A C22 H22C 109.5 . .
H22B C22 H22C 109.5 . .
C24 N23 Ag1 126.1(4) . .
C24 N23 C28 114.5(6) . .
C28 N23 Ag1 119.4(4) . .
N23 C24 H24 117.3 . .
N25 C24 N23 125.4(6) . .
N25 C24 H24 117.3 . .
C24 N25 Ag2 129.1(5) . 2_656
C24 N25 C26 114.6(6) . .
C26 N25 Ag2 116.2(4) . 2_656
N25 C26 N27 126.1(6) . .
N25 C26 N36 115.7(6) . .
N27 C26 N36 118.2(6) . .
C26 N27 C28 113.0(5) . .
N23 C28 N27 126.3(6) . .
N23 C28 N29 115.2(6) . .
N27 C28 N29 118.5(6) . .
N30 N29 C28 117.6(5) . .
N30 N29 C33 110.6(5) . .
C33 N29 C28 131.7(5) . .
N29 N30 Ag1 120.6(4) . .
C31 N30 Ag1 133.7(4) . .
C31 N30 N29 105.4(5) . .
N30 C31 C32 110.9(6) . .
N30 C31 C34 120.3(6) . .
C32 C31 C34 128.8(7) . .
C31 C32 H32 126.6 . .
C33 C32 C31 106.9(7) . .
C33 C32 H32 126.6 . .
N29 C33 C35 124.9(6) . .
C32 C33 N29 106.2(6) . .
C32 C33 C35 128.9(7) . .
C31 C34 H34A 109.5 . .
C31 C34 H34B 109.5 . .
C31 C34 H34C 109.5 . .
H34A C34 H34B 109.5 . .
H34A C34 H34C 109.5 . .
H34B C34 H34C 109.5 . .
C33 C35 H35A 109.5 . .
C33 C35 H35B 109.5 . .
C33 C35 H35C 109.5 . .
H35A C35 H35B 109.5 . .
H35A C35 H35C 109.5 . .
H35B C35 H35C 109.5 . .
C26 N36 C40 132.1(6) . .
N37 N36 C26 118.0(5) . .
N37 N36 C40 109.9(5) . .
N36 N37 Ag2 120.6(4) . 2_656
C38 N37 Ag2 131.7(5) . 2_656
C38 N37 N36 105.8(5) . .
N37 C38 C39 111.3(6) . .
N37 C38 C41 120.0(6) . .
C39 C38 C41 128.7(6) . .
C38 C39 H39 126.5 . .
C40 C39 C38 106.9(6) . .
C40 C39 H39 126.5 . .
N36 C40 C42 125.6(6) . .
C39 C40 N36 106.1(6) . .
C39 C40 C42 128.2(6) . .
C38 C41 H41A 109.5 . .
C38 C41 H41B 109.5 . .
C38 C41 H41C 109.5 . .
H41A C41 H41B 109.5 . .
H41A C41 H41C 109.5 . .
H41B C41 H41C 109.5 . .
C40 C42 H42A 109.5 . .
C40 C42 H42B 109.5 . .
C40 C42 H42C 109.5 . .
H42A C42 H42B 109.5 . .
H42A C42 H42C 109.5 . .
H42B C42 H42C 109.5 . .
O44 Cl43 O44 107.0(5) . 2_656
O45 Cl43 O44 110.4(4) . 2_656
O45 Cl43 O44 109.9(4) . .
O45 Cl43 O45 109.1(7) . 2_656
Cl43 O44 Ag1 109.0(3) . .
O47 Cl46 O47 110.7(5) . 2_655
O47 Cl46 O48 109.2(3) . .
O47 Cl46 O48 108.9(3) . 2_655
O48 Cl46 O48 110.0(5) 2_655 .
O50 Cl49 O51 110.0(5) . .
O50 Cl49 O52 107.9(5) . .
O50 Cl49 O53 111.5(6) . .
O51 Cl49 O52 109.5(5) . .
O51 Cl49 O53 109.6(5) . .
O53 Cl49 O52 108.3(5) . .
Cl49 O52 Ag2 107.4(3) . .
H54A C54A H54B 109.5 . .
H54A C54A H54C 109.5 . .
H54B C54A H54C 109.5 . .
N55A C54A H54A 109.5 . .
N55A C54A H54B 109.5 . .
N55A C54A H54C 109.5 . .
O56A N55A C54A 120.4(15) . .
O56A N55A O57A 118.3(15) . .
O57A N55A C54A 119.2(15) . .
H58A C58A H58B 109.5 . .
H58A C58A H58C 109.5 . .
H58B C58A H58C 109.5 . .
N59A C58A H58A 109.5 . .
N59A C58A H58B 109.5 . .
N59A C58A H58C 109.5 . .
O60A N59A C58A 123.3(18) . .
O60A N59A O61A 118.3(19) . .
O61A N59A C58A 118.3(17) . .
H58D C58B H58E 109.5 . .
H58D C58B H58F 109.5 . .
H58E C58B H58F 109.5 . .
N59B C58B H58D 109.5 . .
N59B C58B H58E 109.5 . .
N59B C58B H58F 109.5 . .
O60B N59B C58B 119.2(19) . .
O60B N59B O61B 124(2) . .
O61B N59B C58B 116.2(18) . .
H62A C62A H62B 109.5 . .
H62A C62A H62C 109.5 . .
H62B C62A H62C 109.5 . .
N63A C62A H62A 109.5 . .
N63A C62A H62B 109.5 . .
N63A C62A H62C 109.5 . .
O64A N63A C62A 118.5(19) . .
O65A N63A C62A 120.3(19) . .
O65A N63A O64A 118.7(18) . .
H62D C62B H62E 109.5 . .
H62D C62B H62F 109.5 . .
H62E C62B H62F 109.5 . .
N63B C62B H62D 109.5 . .
N63B C62B H62E 109.5 . .
N63B C62B H62F 109.5 . .
O64B N63B C62B 118(2) . .
O64B N63B O65B 121(2) . .
O65B N63B C62B 115.0(18) . .
H62G C62C H62H 109.5 . .
H62G C62C H62I 109.5 . .
H62H C62C H62I 109.5 . .
N63C C62C H62G 109.5 . .
N63C C62C H62H 109.5 . .
N63C C62C H62I 109.5 . .
O64C N63C C62C 119.2(18) . .
O65C N63C C62C 122.2(19) . .
O65C N63C O64C 117.3(19) . .

loop_
_geom_bond_atom_site_label_1
_geom_bond_atom_site_label_2
_geom_bond_distance
_geom_bond_site_symmetry_2
Ag1 N3 2.466(5) .
Ag1 N10 2.246(5) .
Ag1 N23 2.415(6) .
Ag1 N30 2.296(6) .
Ag1 O44 2.745(6) .
Ag2 N5 2.522(6) .
Ag2 N17 2.231(6) .
Ag2 N25 2.474(6) 2_656
Ag2 N37 2.238(6) 2_656
Ag2 O52 2.802(7) .
N3 C4 1.327(9) .
N3 C8 1.335(8) .
C4 H4 0.9500 .
C4 N5 1.328(9) .
N5 C6 1.334(8) .
C6 N7 1.333(8) .
C6 N16 1.407(8) .
N7 C8 1.335(8) .
C8 N9 1.394(8) .
N9 N10 1.389(7) .
N9 C13 1.376(8) .
N10 C11 1.315(8) .
C11 C12 1.403(9) .
C11 C14 1.503(9) .
C12 H12 0.9500 .
C12 C13 1.368(9) .
C13 C15 1.479(9) .
C14 H14A 0.9800 .
C14 H14B 0.9800 .
C14 H14C 0.9800 .
C15 H15A 0.9800 .
C15 H15B 0.9800 .
C15 H15C 0.9800 .
N16 N17 1.376(8) .
N16 C20 1.405(8) .
N17 C18 1.318(9) .
C18 C19 1.406(11) .
C18 C21 1.505(11) .
C19 H19 0.9500 .
C19 C20 1.354(10) .
C20 C22 1.475(10) .
C21 H21A 0.9800 .
C21 H21B 0.9800 .
C21 H21C 0.9800 .
C22 H22A 0.9800 .
C22 H22B 0.9800 .
C22 H22C 0.9800 .
N23 C24 1.326(9) .
N23 C28 1.329(8) .
C24 H24 0.9500 .
C24 N25 1.321(9) .
N25 C26 1.333(9) .
C26 N27 1.334(9) .
C26 N36 1.395(8) .
N27 C28 1.336(8) .
C28 N29 1.401(8) .
N29 N30 1.376(7) .
N29 C33 1.388(9) .
N30 C31 1.325(9) .
C31 C32 1.407(10) .
C31 C34 1.510(10) .
C32 H32 0.9500 .
C32 C33 1.354(10) .
C33 C35 1.487(9) .
C34 H34A 0.9800 .
C34 H34B 0.9800 .
C34 H34C 0.9800 .
C35 H35A 0.9800 .
C35 H35B 0.9800 .
C35 H35C 0.9800 .
N36 N37 1.390(8) .
N36 C40 1.408(8) .
N37 C38 1.316(8) .
C38 C39 1.417(10) .
C38 C41 1.501(10) .
C39 H39 0.9500 .
C39 C40 1.356(9) .
C40 C42 1.482(10) .
C41 H41A 0.9800 .
C41 H41B 0.9800 .
C41 H41C 0.9800 .
C42 H42A 0.9800 .
C42 H42B 0.9800 .
C42 H42C 0.9800 .
Cl43 O44 1.452(6) .
Cl43 O45 1.406(7) .
Cl46 O47 1.441(5) .
Cl46 O48 1.443(5) .
Cl49 O50 1.407(8) .
Cl49 O51 1.414(7) .
Cl49 O52 1.440(7) .
Cl49 O53 1.419(8) .
C54A H54A 0.9800 .
C54A H54B 0.9800 .
C54A H54C 0.9800 .
C54A N55A 1.440(15) .
N55A O56A 1.181(14) .
N55A O57A 1.233(14) .
C58A H58A 0.9800 .
C58A H58B 0.9800 .
C58A H58C 0.9800 .
C58A N59A 1.456(16) .
N59A O60A 1.162(16) .
N59A O61A 1.226(17) .
C58B H58D 0.9800 .
C58B H58E 0.9800 .
C58B H58F 0.9800 .
C58B N59B 1.462(18) .
N59B O60B 1.196(17) .
N59B O61B 1.216(18) .
C62A H62A 0.9800 .
C62A H62B 0.9800 .
C62A H62C 0.9800 .
C62A N63A 1.443(17) .
N63A O64A 1.221(17) .
N63A O65A 1.210(16) .
C62B H62D 0.9800 .
C62B H62E 0.9800 .
C62B H62F 0.9800 .
C62B N63B 1.467(18) .
N63B O64B 1.201(18) .
N63B O65B 1.209(18) .
C62C H62G 0.9800 .
C62C H62H 0.9800 .
C62C H62I 0.9800 .
C62C N63C 1.440(17) .
N63C O64C 1.236(17) .
N63C O65C 1.217(17) .
